data_7039248
loop_
_publ_author_name
'Haiges, Ralf'
'Vasiliu, Monica'
'Dixon, David A.'
'Christe, Karl O.'

_publ_section_title
;
 The niobium oxoazides [NbO(N3)3], [NbO(N3)3&#x00B7;2CH3CN],
 [(bipy)NbO(N3)3], Cs2[NbO(N3)5] and [PPh4]2[NbO(N3)5].
;
_journal_issue 26
_journal_name_full 'Dalton transactions (Cambridge, England : 2003)'
_journal_page_first 10523
_journal_page_last 10529
_journal_paper_doi 10.1039/c6dt01479h
_journal_volume 45
_journal_year 2016
_chemical_formula_moiety 'C10 H8 N11 Nb O'
_chemical_formula_sum 'C10 H8 N11 Nb O'
_chemical_formula_weight 391.18
_chemical_properties_physical 'Air-sensitive, Moisture-sensitive, Heat-sensitive, explosive'
_space_group_crystal_system monoclinic
_space_group_IT_number 9
_space_group_name_Hall 'C -2yc'
_space_group_name_H-M_alt 'C 1 c 1'
_symmetry_space_group_name_Hall 'C -2yc'
_symmetry_space_group_name_H-M 'C 1 c 1'
_atom_sites_solution_hydrogens geom
_audit_update_record
;
2015-08-20 deposited with the CCDC.
2016-05-11 downloaded from the CCDC.
;
_cell_angle_alpha 90
_cell_angle_beta 98.4600(10)
_cell_angle_gamma 90
_cell_formula_units_Z 4
_cell_length_a 10.2393(8)
_cell_length_b 9.8720(7)
_cell_length_c 14.4784(11)
_cell_measurement_reflns_used 125
_cell_measurement_temperature 100.(2)
_cell_measurement_theta_max 25.2142
_cell_measurement_theta_min 3.8488
_cell_volume 1447.59(19)
_computing_cell_refinement 'APEX2 v2014.11-0 (Bruker AXS, 2014)'
_computing_data_collection 'Bruker Instrument Service v2012.12.0.3 (Bruker AXS, 2012)'
_computing_data_reduction 'SAINT V8.34A (Bruker AXS, 2013)'
_computing_publication_material 'SHELXTL XT 2014/4 (Bruker AXS, 2014)'
_computing_structure_refinement 'SHELXTL XL 2014/7 (Bruker AXS, 2014)'
_computing_structure_solution 'SHELXTL XT 2014/4 (Bruker AXS, 2014)'
_diffrn_ambient_temperature 100.(2)
_diffrn_detector_area_resol_mean 8.3333
_diffrn_measured_fraction_theta_full 0.993
_diffrn_measured_fraction_theta_max 0.993
_diffrn_measurement_device_type 'Bruker APEX II CCD'
_diffrn_measurement_method 'omega- and phi-scans'
_diffrn_radiation_monochromator 'TRIUMPH curved-crystal'
_diffrn_radiation_type 'MoK\a '
_diffrn_radiation_wavelength 0.71073
_diffrn_reflns_av_R_equivalents 0.0210
_diffrn_reflns_av_unetI/netI 0.0250
_diffrn_reflns_limit_h_max 14
_diffrn_reflns_limit_h_min -14
_diffrn_reflns_limit_k_max 13
_diffrn_reflns_limit_k_min -14
_diffrn_reflns_limit_l_max 20
_diffrn_reflns_limit_l_min -20
_diffrn_reflns_number 13714
_diffrn_reflns_theta_full 30.55
_diffrn_reflns_theta_max 30.55
_diffrn_reflns_theta_min 2.85
_diffrn_source 'fine-focus tube'
_exptl_absorpt_coefficient_mu 0.856
_exptl_absorpt_correction_T_max 0.88
_exptl_absorpt_correction_T_min 0.81
_exptl_absorpt_correction_type multi-scan
_exptl_absorpt_process_details 'SADABS 2014/5 (Bruker AXS, 2014)'
_exptl_crystal_colour yellow
_exptl_crystal_density_diffrn 1.795
_exptl_crystal_density_method 'not measured'
_exptl_crystal_description prism
_exptl_crystal_F_000 776
_exptl_crystal_recrystallization_method 'Re-crystallisation from solvent: acetonitrile'
_exptl_crystal_size_max 0.451
_exptl_crystal_size_mid 0.177
_exptl_crystal_size_min 0.148
_refine_diff_density_max 0.652
_refine_diff_density_min -0.929
_refine_ls_abs_structure_details
;
Flack x determined using 1920 quotients [(I+)-(I-)]/[(I+)+(I-)]
(Parsons, Flack and Wagner, Acta Cryst. B69 (2013) 249-259).
;
_refine_ls_abs_structure_Flack -0.005(14)
_refine_ls_extinction_method none
_refine_ls_goodness_of_fit_ref 1.094
_refine_ls_hydrogen_treatment constr
_refine_ls_matrix_type full
_refine_ls_number_parameters 208
_refine_ls_number_reflns 4321
_refine_ls_number_restraints 2
_refine_ls_restrained_S_all 1.093
_refine_ls_R_factor_all 0.0264
_refine_ls_R_factor_gt 0.0233
_refine_ls_shift/su_max 0.000
_refine_ls_shift/su_mean 0.000
_refine_ls_structure_factor_coef Fsqd
_refine_ls_weighting_details 'w=1/[\s^2^(Fo^2^)+(0.0157P)^2^+1.4433P] where P=(Fo^2^+2Fc^2^)/3'
_refine_ls_weighting_scheme calc
_refine_ls_wR_factor_gt 0.0500
_refine_ls_wR_factor_ref 0.0518
_reflns_number_gt 4097
_reflns_number_total 4321
_reflns_threshold_expression 'I > 2\s(I)'
_cod_data_source_file c6dt01479h2.cif
_cod_data_source_block C10H8N11NbO
_cod_depositor_comments 'Adding full bibliography for 7039248--7039250.cif.'
_cod_database_code 7039248

loop_
_space_group_symop_operation_xyz
'x, y, z'
'x, -y, z+1/2'
'x+1/2, y+1/2, z'
'x+1/2, -y+1/2, z+1/2'

loop_
_atom_site_type_symbol
_atom_site_label
_atom_site_fract_x
_atom_site_fract_y
_atom_site_fract_z
_atom_site_U_iso_or_equiv
_atom_site_adp_type
_atom_site_calc_flag
_atom_site_refinement_flags_adp
_atom_site_refinement_flags_posn
_atom_site_occupancy
C C1 0.6076(3) 0.0428(3) 0.4148(3) 0.0319(7) Uani d . . 1
H H1 0.6493 -0.0005 0.47 0.038 Uiso calc U R 1
C C2 0.5823(3) -0.0316(3) 0.3334(3) 0.0413(9) Uani d . . 1
H H2 0.6053 -0.1248 0.3329 0.05 Uiso calc U R 1
C C3 0.5231(3) 0.0312(4) 0.2526(3) 0.0391(9) Uani d . . 1
H H3 0.5076 -0.0176 0.1955 0.047 Uiso calc U R 1
C C4 0.4866(3) 0.1659(3) 0.2559(2) 0.0283(6) Uani d . . 1
H H4 0.4445 0.2104 0.2014 0.034 Uiso calc U R 1
C C5 0.5124(3) 0.2357(3) 0.34061(18) 0.0178(5) Uani d . . 1
C C6 0.4721(2) 0.3776(3) 0.35181(18) 0.0174(5) Uani d . . 1
C C7 0.4131(3) 0.4572(3) 0.2781(2) 0.0273(6) Uani d . . 1
H H7 0.3944 0.4208 0.2168 0.033 Uiso calc U R 1
C C8 0.3819(3) 0.5906(4) 0.2955(3) 0.0384(8) Uani d . . 1
H H8 0.3418 0.6466 0.246 0.046 Uiso calc U R 1
C C9 0.4090(4) 0.6413(3) 0.3842(3) 0.0390(8) Uani d . . 1
H H9 0.3894 0.7329 0.3969 0.047 Uiso calc U R 1
C C10 0.4657(3) 0.5562(3) 0.4553(2) 0.0291(6) Uani d . . 1
H H10 0.4828 0.5906 0.5172 0.035 Uiso calc U R 1
N N1 0.4469(3) 0.2276(3) 0.58490(18) 0.0283(5) Uani d . . 1
N N2 0.3331(3) 0.2661(3) 0.57043(19) 0.0273(5) Uani d . . 1
N N3 0.2248(3) 0.2976(3) 0.5599(3) 0.0421(7) Uani d . . 1
N N4 0.6364(4) 0.4405(5) 0.6544(2) 0.0581(11) Uani d . . 1
N N5 0.6925(2) 0.5296(3) 0.69924(17) 0.0255(5) Uani d . . 1
N N6 0.7410(3) 0.6151(3) 0.7438(2) 0.0327(6) Uani d . . 1
N N7 0.7732(3) 0.3923(3) 0.4935(2) 0.0361(7) Uani d . . 1
N N8 0.7679(3) 0.4966(4) 0.4467(2) 0.0354(7) Uani d . . 1
N N9 0.7673(3) 0.5922(4) 0.4024(2) 0.0462(9) Uani d . . 1
N N10 0.5752(2) 0.1751(2) 0.41873(18) 0.0213(5) Uani d . . 1
N N11 0.4974(2) 0.4268(2) 0.43987(16) 0.0199(4) Uani d . . 1
Nb Nb1 0.62665(2) 0.29359(3) 0.55434(2) 0.02723(7) Uani d . . 1
O O1 0.7244(3) 0.1615(4) 0.5998(2) 0.0513(7) Uani d . . 1

loop_
_atom_site_aniso_label
_atom_site_aniso_U_11
_atom_site_aniso_U_22
_atom_site_aniso_U_33
_atom_site_aniso_U_12
_atom_site_aniso_U_13
_atom_site_aniso_U_23
C1 0.0240(14) 0.0175(13) 0.054(2) 0.0013(10) 0.0059(14) 0.0021(13)
C2 0.0273(15) 0.0229(15) 0.077(3) -0.0054(12) 0.0189(17) -0.0164(16)
C3 0.0281(16) 0.0416(18) 0.051(2) -0.0162(14) 0.0174(15) -0.0301(17)
C4 0.0229(13) 0.0396(16) 0.0231(14) -0.0123(12) 0.0055(11) -0.0125(12)
C5 0.0156(11) 0.0213(12) 0.0169(12) -0.0051(9) 0.0032(9) -0.0038(9)
C6 0.0156(11) 0.0209(11) 0.0162(11) -0.0047(9) 0.0044(9) 0.0026(9)
C7 0.0217(13) 0.0358(16) 0.0246(14) 0.0000(11) 0.0044(11) 0.0104(12)
C8 0.0315(16) 0.0345(16) 0.053(2) 0.0079(13) 0.0175(15) 0.0246(16)
C9 0.0388(18) 0.0196(14) 0.065(2) 0.0038(12) 0.0283(17) 0.0082(15)
C10 0.0312(15) 0.0219(13) 0.0385(17) -0.0064(11) 0.0190(13) -0.0076(12)
N1 0.0282(13) 0.0365(14) 0.0194(11) -0.0041(11) 0.0005(9) 0.0100(10)
N2 0.0346(14) 0.0211(11) 0.0248(12) -0.0030(10) -0.0002(10) 0.0069(9)
N3 0.0380(16) 0.0337(15) 0.0518(19) 0.0069(12) -0.0030(14) 0.0087(13)
N4 0.0437(18) 0.101(3) 0.0320(17) -0.032(2) 0.0132(14) -0.0381(19)
N5 0.0207(11) 0.0405(14) 0.0156(11) 0.0019(10) 0.0039(9) 0.0041(10)
N6 0.0307(13) 0.0235(12) 0.0450(17) -0.0007(10) 0.0089(12) -0.0006(12)
N7 0.0213(12) 0.0523(18) 0.0348(15) -0.0080(12) 0.0039(11) -0.0207(14)
N8 0.0263(13) 0.0535(19) 0.0280(14) -0.0195(12) 0.0095(11) -0.0186(14)
N9 0.0437(18) 0.062(2) 0.0357(16) -0.0335(16) 0.0162(14) -0.0132(16)
N10 0.0168(10) 0.0217(11) 0.0247(12) -0.0009(8) 0.0007(9) -0.0006(9)
N11 0.0219(11) 0.0199(10) 0.0193(11) -0.0040(8) 0.0077(8) -0.0020(8)
Nb1 0.02273(10) 0.04216(13) 0.01484(9) -0.00247(15) -0.00373(7) -0.00124(15)
O1 0.0402(14) 0.073(2) 0.0353(14) 0.0152(14) -0.0126(12) 0.0121(14)

loop_
_atom_type_symbol
_atom_type_description
_atom_type_scat_dispersion_real
_atom_type_scat_dispersion_imag
_atom_type_scat_source
C C 0.0033 0.0016 'International Tables Vol C Tables 4.2.6.8 and 6.1.1.4'
H H 0.0000 0.0000 'International Tables Vol C Tables 4.2.6.8 and 6.1.1.4'
N N 0.0061 0.0033 'International Tables Vol C Tables 4.2.6.8 and 6.1.1.4'
O O 0.0106 0.0060 'International Tables Vol C Tables 4.2.6.8 and 6.1.1.4'
Nb Nb -2.0727 0.6215 'International Tables Vol C Tables 4.2.6.8 and 6.1.1.4'

loop_
_geom_angle_atom_site_label_1
_geom_angle_atom_site_label_2
_geom_angle_atom_site_label_3
_geom_angle
N10 C1 C2 122.3(3)
N10 C1 H1 118.9
C2 C1 H1 118.9
C1 C2 C3 119.2(3)
C1 C2 H2 120.4
C3 C2 H2 120.4
C2 C3 C4 119.2(3)
C2 C3 H3 120.4
C4 C3 H3 120.4
C3 C4 C5 119.2(3)
C3 C4 H4 120.4
C5 C4 H4 120.4
N10 C5 C4 121.3(3)
N10 C5 C6 115.7(2)
C4 C5 C6 123.0(3)
N11 C6 C7 121.5(3)
N11 C6 C5 115.2(2)
C7 C6 C5 123.3(3)
C8 C7 C6 118.9(3)
C8 C7 H7 120.6
C6 C7 H7 120.6
C9 C8 C7 119.9(3)
C9 C8 H8 120.1
C7 C8 H8 120.1
C8 C9 C10 118.6(3)
C8 C9 H9 120.7
C10 C9 H9 120.7
N11 C10 C9 122.5(3)
N11 C10 H10 118.8
C9 C10 H10 118.8
N2 N1 Nb1 136.7(2)
N3 N2 N1 176.6(3)
N5 N4 Nb1 151.9(3)
N6 N5 N4 176.9(3)
N8 N7 Nb1 130.3(2)
N9 N8 N7 177.5(4)
C1 N10 C5 118.8(3)
C1 N10 Nb1 120.3(2)
C5 N10 Nb1 120.90(18)
C10 N11 C6 118.7(3)
C10 N11 Nb1 122.4(2)
C6 N11 Nb1 118.12(18)
O1 Nb1 N4 107.66(17)
O1 Nb1 N1 99.60(13)
N4 Nb1 N1 91.41(12)
O1 Nb1 N7 95.81(14)
N4 Nb1 N7 90.26(13)
N1 Nb1 N7 163.20(11)
O1 Nb1 N10 89.31(12)
N4 Nb1 N10 163.03(14)
N1 Nb1 N10 85.53(10)
N7 Nb1 N10 88.02(10)
O1 Nb1 N11 158.00(12)
N4 Nb1 N11 93.79(15)
N1 Nb1 N11 84.30(9)
N7 Nb1 N11 78.91(10)
N10 Nb1 N11 69.31(8)

loop_
_geom_bond_atom_site_label_1
_geom_bond_atom_site_label_2
_geom_bond_distance
C1 N10 1.350(4)
C1 C2 1.381(5)
C1 H1 0.95
C2 C3 1.383(6)
C2 H2 0.95
C3 C4 1.384(5)
C3 H3 0.95
C4 C5 1.397(4)
C4 H4 0.95
C5 N10 1.355(4)
C5 C6 1.476(4)
C6 N11 1.353(3)
C6 C7 1.390(4)
C7 C8 1.387(5)
C7 H7 0.95
C8 C9 1.368(6)
C8 H8 0.95
C9 C10 1.389(5)
C9 H9 0.95
C10 N11 1.345(4)
C10 H10 0.95
N1 N2 1.214(4)
N1 Nb1 2.061(3)
N2 N3 1.139(4)
N4 N5 1.189(4)
N4 Nb1 2.042(3)
N5 N6 1.132(4)
N7 N8 1.229(5)
N7 Nb1 2.090(3)
N8 N9 1.141(5)
N10 Nb1 2.280(2)
N11 Nb1 2.362(2)
Nb1 O1 1.715(3)

loop_
_geom_torsion_atom_site_label_1
_geom_torsion_atom_site_label_2
_geom_torsion_atom_site_label_3
_geom_torsion_atom_site_label_4
_geom_torsion
N10 C1 C2 C3 0.8(5)
C1 C2 C3 C4 -2.2(5)
C2 C3 C4 C5 1.0(5)
C3 C4 C5 N10 1.6(4)
C3 C4 C5 C6 -177.3(3)
N10 C5 C6 N11 -3.1(3)
C4 C5 C6 N11 175.9(2)
N10 C5 C6 C7 176.5(3)
C4 C5 C6 C7 -4.5(4)
N11 C6 C7 C8 1.2(4)
C5 C6 C7 C8 -178.4(3)
C6 C7 C8 C9 -0.3(5)
C7 C8 C9 C10 -1.0(5)
C8 C9 C10 N11 1.4(5)
C2 C1 N10 C5 1.8(4)
C2 C1 N10 Nb1 -177.8(2)
C4 C5 N10 C1 -3.0(4)
C6 C5 N10 C1 176.0(3)
C4 C5 N10 Nb1 176.6(2)
C6 C5 N10 Nb1 -4.3(3)
C9 C10 N11 C6 -0.5(4)
C9 C10 N11 Nb1 169.1(2)
C7 C6 N11 C10 -0.9(4)
C5 C6 N11 C10 178.8(2)
C7 C6 N11 Nb1 -170.9(2)
C5 C6 N11 Nb1 8.8(3)
